data_7234782
loop_
_publ_author_name
'J. M. Bermudez-Garcia'
'M. Sanchez-Andujar'
'S. Yanez-Vilar'
'S. Castro-Garcia'
'R. Artiaga'
'J. Lopez-Beceiro'
'L. Botana'
'A. Alegria'
'M. A. Senaris-Rodriguez'

_publ_section_title
;
 Multiple phase and dielectric transitions on a novel multi-sensitive
 [TPrA][M(dca)3] (M: Fe2+, Co2+ and Ni2+) hybrid inorganic-organic
 perovskite family
;
_journal_name_full 'Journal of Materials Chemistry C'
_journal_page_first 4889
_journal_page_last 4898
_journal_paper_doi 10.1039/C6TC00723F
_journal_volume 4
_journal_year 2016
_chemical_formula_sum 'C18 H28 Co N10'
_chemical_formula_weight 443.414
_space_group_IT_number 114
_space_group_name_Hall 'P -4 2n'
_space_group_name_H-M_alt 'P -4 21 c'
_symmetry_cell_setting tetragonal
_symmetry_space_group_name_H-M 'P -4 21 c'
_atom_sites_solution_hydrogens geom
_atom_sites_solution_primary direct
_atom_sites_solution_secondary difmap
_cell_angle_alpha 90.00
_cell_angle_beta 90.00
_cell_angle_gamma 90.00
_cell_formula_units_Z 8
_cell_length_a 16.1258(4)
_cell_length_b 16.1258(4)
_cell_length_c 17.1229(4)
_cell_measurement_temperature 200(2)
_cell_volume 4452.66(19)
_computing_cell_refinement 'Bruker SAINT'
_computing_data_collection 'Bruker APEX2'
_computing_data_reduction 'Bruker SAINT'
_computing_molecular_graphics 'Bruker SHELXTL'
_computing_publication_material 'Bruker SHELXTL'
_computing_structure_refinement 'SHELXL-97 (Sheldrick, 2008)'
_computing_structure_solution 'SHELXS-97 (Sheldrick, 2008)'
_diffrn_ambient_temperature 200(2)
_diffrn_measured_fraction_theta_full 1.000
_diffrn_measured_fraction_theta_max 1.000
_diffrn_measurement_device_type 'Bruker APEX-II CCD'
_diffrn_measurement_method '\f and \w scans'
_diffrn_radiation_monochromator graphite
_diffrn_radiation_source 'fine-focus sealed tube'
_diffrn_radiation_type MoK\a
_diffrn_radiation_wavelength 0.71073
_diffrn_reflns_av_R_equivalents 0.0134
_diffrn_reflns_av_sigmaI/netI 0.0210
_diffrn_reflns_limit_h_max 14
_diffrn_reflns_limit_h_min -14
_diffrn_reflns_limit_k_max 20
_diffrn_reflns_limit_k_min 0
_diffrn_reflns_limit_l_max 21
_diffrn_reflns_limit_l_min -21
_diffrn_reflns_number 9646
_diffrn_reflns_theta_full 27.16
_diffrn_reflns_theta_max 27.16
_diffrn_reflns_theta_min 1.73
_exptl_absorpt_coefficient_mu 0.796
_exptl_absorpt_correction_T_max 0.874
_exptl_absorpt_correction_T_min 0.733
_exptl_absorpt_correction_type multi-scan
_exptl_absorpt_process_details 'SADABS Version 2008/1 (Bruker AXS Inc.)'
_exptl_crystal_colour pink
_exptl_crystal_density_diffrn 1.26
_exptl_crystal_density_method 'not measured'
_exptl_crystal_description prism
_exptl_crystal_F_000 1696
_exptl_crystal_size_max 0.39
_exptl_crystal_size_mid 0.36
_exptl_crystal_size_min 0.16
_refine_diff_density_max 0.494
_refine_diff_density_min -0.544
_refine_diff_density_rms 0.090
_refine_ls_abs_structure_details 'Flack H D (1983), Acta Cryst. A39, 876-881'
_refine_ls_abs_structure_Flack 0.53(3)
_refine_ls_extinction_coef 0.0010(2)
_refine_ls_extinction_expression Fc^*^=kFc[1+0.001xFc^2^\l^3^/sin(2\q)]^-1/4^
_refine_ls_extinction_method SHELXL
_refine_ls_goodness_of_fit_ref 1.198
_refine_ls_hydrogen_treatment mixed
_refine_ls_matrix_type full
_refine_ls_number_parameters 326
_refine_ls_number_reflns 4953
_refine_ls_number_restraints 0
_refine_ls_restrained_S_all 1.198
_refine_ls_R_factor_all 0.0529
_refine_ls_R_factor_gt 0.0507
_refine_ls_shift/su_max 0.024
_refine_ls_shift/su_mean 0.005
_refine_ls_structure_factor_coef Fsqd
_refine_ls_weighting_details 'calc w=1/[\s^2^(Fo^2^)+(0.0439P)^2^+10.8068P] where P=(Fo^2^+2Fc^2^)/3'
_refine_ls_weighting_scheme calc
_refine_ls_wR_factor_gt 0.1389
_refine_ls_wR_factor_ref 0.1409
_reflns_number_gt 4781
_reflns_number_total 4953
_reflns_threshold_expression >2\s(I)
_cod_data_source_file c6tc00723f12.cif
_cod_data_source_block '[TPA][Co(dca)3]200K'
_cod_original_sg_symbol_H-M P-421c
_cod_database_code 7234782

loop_
_symmetry_equiv_pos_as_xyz
'x, y, z'
'x+1/2, -y+1/2, -z+1/2'
'-x, -y, z'
'-x+1/2, y+1/2, -z+1/2'
'-y+1/2, -x+1/2, z+1/2'
'-y, x, -z'
'y, -x, -z'
'y+1/2, x+1/2, z+1/2'

loop_
_atom_site_label
_atom_site_type_symbol
_atom_site_fract_x
_atom_site_fract_y
_atom_site_fract_z
_atom_site_U_iso_or_equiv
_atom_site_adp_type
_atom_site_occupancy
_atom_site_symmetry_multiplicity
_atom_site_calc_flag
_atom_site_refinement_flags
_atom_site_disorder_assembly
_atom_site_disorder_group
C6 C 0.1624(2) 0.0456(2) 0.2192(3) 0.0260(8) Uani 1 1 d . . .
N7 N 0.1258(2) -0.0253(2) 0.2277(4) 0.0453(11) Uani 1 1 d . . .
C5 C 0.1666(3) -0.0927(3) 0.2470(3) 0.0276(9) Uani 1 1 d . . .
C2 C 0.2261(4) -0.2290(4) 0.4596(3) 0.0493(15) Uani 1 1 d . . .
C3 C 0.4336(3) -0.1753(3) 0.2826(4) 0.0442(13) Uani 1 1 d . . .
N8 N 0.4991(3) -0.1281(3) 0.2780(5) 0.092(3) Uani 1 1 d . . .
C4 C 0.0706(3) -0.3456(3) 0.2465(3) 0.0340(11) Uani 1 1 d . . .
C1 C 0.2870(3) -0.2822(5) 0.0931(3) 0.0539(18) Uani 1 1 d . . .
N10 N 0.5000 0.5000 0.0000 0.0236(16) Uani 1 4 d S . .
C9 C 0.3209(4) 0.4928(4) -0.1514(4) 0.0567(17) Uani 1 1 d . . .
C7 C 0.4272(4) 0.4708(4) -0.0496(4) 0.0273(13) Uani 0.70 1 d P . .
C8 C 0.3968(6) 0.5318(5) -0.1091(5) 0.045(2) Uani 0.70 1 d P . .
N11 N 0.0000 0.0000 0.0000 0.050(3) Uani 1 4 d S . .
C10 C 0.0265(5) -0.0704(4) 0.0537(4) 0.0581(18) Uani 1 1 d . . .
H10A H 0.0686 -0.0496 0.0891 0.070 Uiso 1 1 calc R . .
H10B H -0.0209 -0.0869 0.0850 0.070 Uiso 1 1 calc R . .
C11 C 0.0600(5) -0.1456(5) 0.0134(4) 0.070(2) Uani 1 1 d . . .
H11A H 0.1120 -0.1324 -0.0122 0.083 Uiso 1 1 calc R . .
H11B H 0.0211 -0.1645 -0.0260 0.083 Uiso 1 1 calc R . .
C12 C 0.0739(6) -0.2148(5) 0.0753(6) 0.085(3) Uani 1 1 d . . .
H12A H 0.0949 -0.2637 0.0501 0.128 Uiso 1 1 calc R . .
H12B H 0.0222 -0.2275 0.1004 0.128 Uiso 1 1 calc R . .
H12C H 0.1131 -0.1960 0.1136 0.128 Uiso 1 1 calc R . .
N12 N 0.5000 0.0000 0.5040(3) 0.0316(13) Uani 1 2 d S . .
C15 C 0.4231(11) -0.2112(10) 0.5953(11) 0.068(5) Uani 0.50 1 d P . .
C18 C 0.2905(4) 0.0045(5) 0.3925(4) 0.0638(18) Uani 1 1 d . . .
C17 C 0.3816(9) -0.0310(8) 0.4186(8) 0.053(3) Uani 0.50 1 d P . .
C15B C 0.4458(11) -0.1721(12) 0.6439(14) 0.090(7) Uani 0.50 1 d P . .
C17B C 0.3430(7) 0.0183(9) 0.4585(7) 0.048(3) Uani 0.50 1 d P . .
C7A C 0.4280(10) 0.5305(9) -0.0505(9) 0.027(3) Uani 0.30 1 d P . .
C8A C 0.4043(15) 0.4709(12) -0.1141(11) 0.051(5) Uani 0.30 1 d P . .
C16B C 0.4207(6) 0.0298(7) 0.4710(7) 0.031(2) Uani 0.50 1 d P . .
C16A C 0.4320(7) -0.0022(8) 0.4346(7) 0.034(2) Uani 0.50 1 d P . .
C13 C 0.4829(8) -0.0723(5) 0.5558(6) 0.103(4) Uani 1 1 d . . .
C14B C 0.4417(9) -0.0864(10) 0.6082(10) 0.073(5) Uani 0.50 1 d P . .
C14A C 0.4398(10) -0.1518(8) 0.5286(9) 0.065(4) Uani 0.50 1 d P . .
N9B N 0.3194(11) -0.268(2) 0.0235(14) 0.095(10) Uani 0.50 1 d P . .
N9A N 0.3073(15) -0.3049(17) 0.0198(13) 0.105(11) Uani 0.50 1 d P . .
Co1 Co 0.25449(3) -0.27204(3) 0.27926(3) 0.01805(14) Uani 1 1 d . . .
N1 N 0.2736(3) -0.2803(3) 0.1571(2) 0.0392(10) Uani 1 1 d . . .
N2 N 0.2377(3) -0.2588(3) 0.40062(18) 0.0375(9) Uani 1 1 d . . .
N3 N 0.3722(2) -0.2098(2) 0.2885(3) 0.0333(9) Uani 1 1 d . . .
N4 N 0.1362(2) -0.3309(2) 0.2649(2) 0.0317(9) Uani 1 1 d . . .
N5 N 0.1952(2) -0.1552(2) 0.2634(2) 0.0278(8) Uani 1 1 d . . .
N6 N 0.1867(2) 0.1113(2) 0.2092(2) 0.0295(8) Uani 1 1 d . . .

loop_
_atom_site_aniso_label
_atom_site_aniso_U_11
_atom_site_aniso_U_22
_atom_site_aniso_U_33
_atom_site_aniso_U_23
_atom_site_aniso_U_13
_atom_site_aniso_U_12
C6 0.027(2) 0.027(2) 0.0246(18) -0.0022(19) -0.0042(19) 0.0030(15)
N7 0.029(2) 0.0250(19) 0.082(3) 0.010(2) -0.008(2) -0.0024(15)
C5 0.022(2) 0.027(2) 0.034(2) -0.0037(17) 0.0041(16) -0.0021(16)
C2 0.078(4) 0.049(3) 0.021(2) 0.004(2) 0.001(2) 0.024(3)
C3 0.024(2) 0.030(2) 0.079(4) -0.026(3) 0.007(3) 0.0050(17)
N8 0.025(2) 0.037(3) 0.213(8) -0.051(4) 0.033(4) -0.0099(18)
C4 0.029(2) 0.018(2) 0.055(3) -0.0061(19) -0.003(2) 0.0016(17)
C1 0.041(3) 0.102(5) 0.018(2) 0.002(3) -0.001(2) 0.034(3)
N10 0.025(2) 0.025(2) 0.020(4) 0.000 0.000 0.000
C9 0.069(4) 0.046(3) 0.055(3) 0.008(3) -0.040(3) -0.009(3)
C7 0.031(3) 0.023(4) 0.028(3) 0.002(3) -0.014(3) -0.004(2)
C8 0.067(6) 0.028(4) 0.040(4) 0.009(3) -0.026(4) -0.007(4)
N11 0.061(4) 0.061(4) 0.030(5) 0.000 0.000 0.000
C10 0.078(5) 0.067(4) 0.029(3) 0.008(3) 0.010(3) 0.015(4)
C11 0.082(5) 0.070(5) 0.057(4) -0.003(4) 0.019(4) 0.009(4)
C12 0.090(6) 0.064(5) 0.102(7) 0.005(5) -0.012(5) 0.017(4)
N12 0.046(4) 0.030(3) 0.019(3) 0.000 0.000 0.010(3)
C15 0.062(9) 0.048(8) 0.094(12) 0.031(8) 0.029(9) -0.003(7)
C18 0.054(4) 0.080(5) 0.057(4) 0.002(4) -0.022(3) -0.019(3)
C17 0.057(8) 0.048(7) 0.055(7) -0.006(6) -0.009(6) -0.021(6)
C15B 0.061(10) 0.072(12) 0.137(18) 0.077(12) 0.036(11) 0.020(9)
C17B 0.033(6) 0.073(9) 0.038(6) -0.010(6) -0.007(5) 0.001(5)
C7A 0.042(9) 0.008(7) 0.031(8) 0.004(6) -0.014(7) 0.000(5)
C8A 0.084(16) 0.036(11) 0.034(10) -0.015(8) -0.026(10) 0.020(10)
C16B 0.034(5) 0.026(5) 0.032(5) 0.008(4) -0.010(4) 0.003(4)
C16A 0.038(6) 0.036(6) 0.028(5) -0.009(5) -0.003(4) -0.006(5)
C13 0.173(11) 0.048(4) 0.087(6) 0.039(4) -0.055(7) -0.038(6)
C14B 0.057(8) 0.070(9) 0.093(11) 0.056(9) 0.015(8) 0.023(7)
C14A 0.082(10) 0.037(7) 0.076(10) -0.007(6) 0.030(8) -0.010(7)
N9B 0.027(6) 0.24(3) 0.019(6) -0.002(14) -0.003(4) 0.000(13)
N9A 0.12(2) 0.18(2) 0.015(6) -0.003(10) 0.000(10) 0.130(18)
Co1 0.0187(2) 0.0194(2) 0.0160(2) -0.00140(19) 0.0006(2) 0.00096(16)
N1 0.034(2) 0.060(3) 0.0234(18) -0.0029(18) 0.0002(16) 0.013(2)
N2 0.045(2) 0.051(2) 0.0164(14) -0.0019(16) 0.0028(15) 0.005(2)
N3 0.0204(17) 0.033(2) 0.046(2) -0.0102(19) 0.0041(17) -0.0003(14)
N4 0.0265(19) 0.0301(19) 0.039(2) -0.0040(16) -0.0026(16) -0.0013(14)
N5 0.0237(17) 0.0262(18) 0.034(2) 0.0020(15) 0.0035(15) -0.0008(14)
N6 0.0317(19) 0.0234(18) 0.033(2) 0.0025(15) -0.0042(16) -0.0027(14)

loop_
_atom_type_symbol
_atom_type_description
_atom_type_scat_dispersion_real
_atom_type_scat_dispersion_imag
_atom_type_scat_source
C C 0.0033 0.0016 'International Tables Vol C Tables 4.2.6.8 and 6.1.1.4'
H H 0.0000 0.0000 'International Tables Vol C Tables 4.2.6.8 and 6.1.1.4'
N N 0.0061 0.0033 'International Tables Vol C Tables 4.2.6.8 and 6.1.1.4'
Co Co 0.3494 0.9721 'International Tables Vol C Tables 4.2.6.8 and 6.1.1.4'

loop_
_geom_angle_atom_site_label_1
_geom_angle_atom_site_label_2
_geom_angle_atom_site_label_3
_geom_angle
_geom_angle_site_symmetry_1
_geom_angle_site_symmetry_3
N6 C6 N7 172.8(5) . .
C6 N7 C5 122.1(4) . .
N5 C5 N7 173.6(5) . .
N2 C2 N9A 166.1(13) . 8_545
N2 C2 N9B 162.9(14) . 8_545
N3 C3 N8 173.4(5) . .
C4 N8 C3 123.3(4) 2_545 .
N4 C4 N8 172.3(5) . 2_445
N1 C1 N9B 162.8(13) . .
N1 C1 N9A 165.4(13) . .
C7 N10 C7 112.2(5) 3_665 .
C7 N10 C7 108.1(3) 3_665 7_565
C7 N10 C7 108.1(3) . 7_565
C7 N10 C7 108.1(3) 3_665 6_655
C7 N10 C7 108.1(3) . 6_655
C7 N10 C7 112.2(5) 7_565 6_655
C7 N10 C7A 99.8(7) . 3_665
C7 N10 C7A 142.9(6) 7_565 3_665
C7 N10 C7A 80.4(6) 6_655 3_665
C7 N10 C7A 99.8(7) 3_665 .
C7 N10 C7A 80.4(6) 7_565 .
C7 N10 C7A 142.9(6) 6_655 .
C7A N10 C7A 111.1(13) 3_665 .
C7 N10 C7A 142.9(6) 3_665 6_655
C7 N10 C7A 80.4(6) . 6_655
C7 N10 C7A 99.8(7) 7_565 6_655
C7A N10 C7A 108.7(6) 3_665 6_655
C7A N10 C7A 108.7(6) . 6_655
C7 N10 C7A 80.4(6) 3_665 7_565
C7 N10 C7A 142.9(6) . 7_565
C7 N10 C7A 99.8(7) 6_655 7_565
C7A N10 C7A 108.7(6) 3_665 7_565
C7A N10 C7A 108.7(6) . 7_565
C7A N10 C7A 111.1(13) 6_655 7_565
C7A C7 C8A 89.3(14) . .
C7A C7 C8 48.5(10) . .
C7A C7 N10 71.9(9) . .
C8A C7 N10 140.6(14) . .
C8 C7 N10 115.4(5) . .
C7A C7 C7A 111.1(11) . 6_655
C8A C7 C7A 159.3(12) . 6_655
C8 C7 C7A 159.2(7) . 6_655
N10 C7 C7A 49.9(5) . 6_655
C8A C8 C7A 90.3(14) . .
C8A C8 C7 51.0(11) . .
C8A C8 C9 69.8(13) . .
C7A C8 C9 139.6(11) . .
C7 C8 C9 107.9(6) . .
C10 N11 C10 111.4(3) 7 .
C10 N11 C10 105.7(5) 7 6
C10 N11 C10 111.4(3) . 6
C10 N11 C10 111.4(3) 7 3
C10 N11 C10 105.7(5) . 3
C10 N11 C10 111.4(3) 6 3
C11 C10 N11 115.3(5) . .
C10 C11 C12 108.6(6) . .
C16B N12 C16B 135.1(10) 3_655 .
C16B N12 C13 108.7(6) 3_655 3_655
C16B N12 C13 97.7(7) . 3_655
C16B N12 C13 97.7(7) 3_655 .
C16B N12 C13 108.7(6) . .
C13 N12 C13 107.0(8) 3_655 .
C16B N12 C16A 107.4(8) . 3_655
C13 N12 C16A 107.1(5) 3_655 3_655
C13 N12 C16A 125.4(7) . 3_655
C16B N12 C16A 107.4(8) 3_655 .
C13 N12 C16A 125.4(7) 3_655 .
C13 N12 C16A 107.1(5) . .
C16A N12 C16A 85.4(9) 3_655 .
C15B C15 C14A 98.6(15) . .
C17B C18 C17 46.2(7) . .
C16A C17 C17B 87.6(13) . .
C17B C17 C16B 56.1(8) . .
C16A C17 C18 131.1(14) . .
C17B C17 C18 57.8(8) . .
C16B C17 C18 108.5(9) . .
C15 C15B C14B 101.6(18) . .
C15 C15B C14A 48.3(12) . .
C14B C15B C14A 56.6(10) . .
C17 C17B C16B 71.9(10) . .
C17 C17B C18 76.0(10) . .
C16B C17B C18 137.1(12) . .
C18 C17B C16A 108.1(9) . .
C7 C7A C8 91.6(13) . .
C7 C7A C8A 50.8(11) . .
C7 C7A N10 71.3(9) . .
C8 C7A N10 148.4(15) . .
C8A C7A N10 113.4(12) . .
C7 C7A C7 109.7(12) . 7_565
C8 C7A C7 158.2(13) . 7_565
C8A C7A C7 160.4(12) . 7_565
N10 C7A C7 49.7(5) . 7_565
C8 C8A C7 87.6(14) . .
C8 C8A C7A 48.3(10) . .
C8 C8A C9 72.7(13) . .
C7 C8A C9 132.4(19) . .
C7A C8A C9 112.3(14) . .
C16A C16B C17B 90.0(13) . .
C17B C16B C17 52.0(9) . .
C16A C16B N12 83.9(11) . .
C17B C16B N12 149.4(10) . .
C17 C16B N12 112.8(9) . .
C16B C16A C17 108.9(17) . .
C16B C16A C17B 57.1(11) . .
C17 C16A C17B 52.8(11) . .
C16B C16A N12 65.4(10) . .
C17 C16A N12 141.5(13) . .
C17B C16A N12 115.8(9) . .
C14B C13 N12 137.1(13) . .
C14B C13 C14A 78.9(12) . .
N12 C13 C14A 123.9(9) . .
C13 C14B C15B 118.4(15) . .
C13 C14B C14A 60.7(11) . .
C15B C14B C14A 76.2(14) . .
C15 C14A C13 112.3(13) . .
C15 C14A C14B 78.1(11) . .
C13 C14A C15B 79.3(10) . .
C14B C14A C15B 47.1(8) . .
N9A N9B C1 78(4) . .
N9A N9B C2 71(4) . 8_544
C1 N9B C2 119.2(14) . 8_544
N9B N9A C2 81(4) . 8_544
N9B N9A C1 74(4) . .
C2 N9A C1 121.9(15) 8_544 .
N2 Co1 N6 93.20(16) . 4_545
N2 Co1 N1 177.59(18) . .
N6 Co1 N1 88.34(16) 4_545 .
N2 Co1 N5 88.77(15) . .
N6 Co1 N5 178.01(15) 4_545 .
N1 Co1 N5 89.70(16) . .
N2 Co1 N4 92.49(16) . .
N6 Co1 N4 90.88(15) 4_545 .
N1 Co1 N4 89.34(17) . .
N5 Co1 N4 88.74(15) . .
N2 Co1 N3 89.66(17) . .
N6 Co1 N3 90.74(15) 4_545 .
N1 Co1 N3 88.47(18) . .
N5 Co1 N3 89.56(14) . .
N4 Co1 N3 177.23(17) . .
C1 N1 Co1 176.6(6) . .
C2 N2 Co1 160.5(4) . .
C3 N3 Co1 170.6(5) . .
C4 N4 Co1 163.4(4) . .
C5 N5 Co1 172.8(4) . .
C6 N6 Co1 164.7(4) . 4

loop_
_geom_bond_atom_site_label_1
_geom_bond_atom_site_label_2
_geom_bond_distance
_geom_bond_site_symmetry_2
C6 N6 1.143(5) .
C6 N7 1.294(6) .
N7 C5 1.314(6) .
C5 N5 1.142(6) .
C2 N2 1.134(6) .
C2 N9A 1.29(2) 8_545
C2 N9B 1.35(2) 8_545
C3 N3 1.140(6) .
C3 N8 1.305(6) .
N8 C4 1.298(6) 2_545
C4 N4 1.129(6) .
C4 N8 1.298(6) 2_445
C1 N1 1.117(6) .
C1 N9B 1.32(2) .
C1 N9A 1.35(2) .
N10 C7 1.524(6) 3_665
N10 C7 1.524(6) .
N10 C7 1.524(6) 7_565
N10 C7 1.524(6) 6_655
N10 C7A 1.530(14) 3_665
N10 C7A 1.530(14) .
N10 C7A 1.530(14) 6_655
N10 C7A 1.530(14) 7_565
C9 C8A 1.53(2) .
C9 C8 1.556(9) .
C7 C7A 0.963(15) .
C7 C8A 1.165(19) .
C7 C8 1.498(9) .
C7 C7A 1.971(16) 6_655
C8 C8A 0.993(19) .
C8 C7A 1.122(16) .
N11 C10 1.522(6) 7
N11 C10 1.522(6) .
N11 C10 1.522(6) 6
N11 C10 1.522(6) 3
C10 C11 1.496(9) .
C11 C12 1.554(11) .
N12 C16B 1.478(9) 3_655
N12 C16B 1.478(9) .
N12 C13 1.491(8) 3_655
N12 C13 1.491(8) .
N12 C16A 1.617(11) 3_655
N12 C16A 1.617(11) .
C15 C15B 1.11(3) .
C15 C14A 1.51(2) .
C18 C17B 1.430(12) .
C18 C17 1.639(16) .
C17 C16A 0.975(16) .
C17 C17B 1.218(17) .
C17 C16B 1.470(15) .
C15B C14B 1.513(18) .
C17B C16B 1.284(15) .
C17B C16A 1.528(16) .
C7A C8A 1.50(2) .
C16B C16A 0.829(12) .
C13 C14B 1.140(17) .
C13 C14A 1.531(15) .
N9B N9A 0.63(5) .
N9B C2 1.35(2) 8_544
N9A C2 1.29(2) 8_544
Co1 N2 2.107(3) .
Co1 N6 2.115(4) 4_545
Co1 N1 2.119(4) .
Co1 N5 2.131(4) .
Co1 N4 2.144(4) .
Co1 N3 2.153(4) .
N6 Co1 2.115(4) 4
